data_1516569
loop_
_publ_author_name
'Henke, Sebastian'
'Li, Wei'
'Cheetham, Anthony K.'

_publ_section_title
;
 Guest-dependent mechanical anisotropy in pillared-layered soft porous
 crystals -- a nanoindentation study
;
_journal_issue 6
_journal_name_full 'Chemical Science'
_journal_page_first 2392
_journal_paper_doi 10.1039/c4sc00497c
_journal_volume 5
_journal_year 2014
_chemical_formula_moiety 'C22 H18 N4 O12 Zn2'
_chemical_formula_sum 'C22 H18 N4 O12 Zn2'
_chemical_formula_weight 661.14
_chemical_name_common NO2-DMOF_mesitylen
_space_group_crystal_system tetragonal
_space_group_IT_number 123
_space_group_name_Hall '-P 4 2'
_space_group_name_H-M_alt 'P 4/m m m'
_symmetry_space_group_name_Hall '-P 4 2'
_symmetry_space_group_name_H-M 'P 4/m m m'
_atom_sites_solution_hydrogens geom
_atom_sites_solution_primary direct
_atom_sites_solution_secondary difmap
_audit_creation_date 2013-08-05
_audit_creation_method
;
  Olex2 1.2
  (compiled Apr 23 2013 17:54:37, GUI svn.r4466)
;
_cell_angle_alpha 90.00
_cell_angle_beta 90.00
_cell_angle_gamma 90.00
_cell_formula_units_Z 1
_cell_length_a 10.94325(7)
_cell_length_b 10.94325(7)
_cell_length_c 9.67577(10)
_cell_measurement_reflns_used 17406
_cell_measurement_temperature 250
_cell_measurement_theta_max 70.4050
_cell_measurement_theta_min 6.0840
_cell_volume 1158.719(16)
_computing_cell_refinement
;
CrysAlisPro, Agilent Technologies,
Version 1.171.36.28 (release 01-02-2013 CrysAlis171 .NET)
(compiled Feb  1 2013,16:14:44)
;
_computing_data_collection
;
CrysAlisPro, Agilent Technologies,
Version 1.171.36.28 (release 01-02-2013 CrysAlis171 .NET)
(compiled Feb  1 2013,16:14:44)
;
_computing_data_reduction
;
CrysAlisPro, Agilent Technologies,
Version 1.171.36.28 (release 01-02-2013 CrysAlis171 .NET)
(compiled Feb  1 2013,16:14:44)
;
_computing_molecular_graphics
;
O. V. Dolomanov, L. J. Bourhis, R. J. Gildea, J. A. K. Howard and H. Puschmann,
OLEX2: a complete structure solution, refinement and analysis program.
J. Appl. Cryst. (2009). 42, 339-341.
;
_computing_publication_material
;
O. V. Dolomanov, L. J. Bourhis, R. J. Gildea, J. A. K. Howard and H. Puschmann,
OLEX2: a complete structure solution, refinement and analysis program.
J. Appl. Cryst. (2009). 42, 339-341.
;
_computing_structure_refinement
;
XL, G.M. Sheldrick, Acta Cryst.
(2008). A64, 112-122
;
_computing_structure_solution
;
XS, G.M. Sheldrick, Acta Cryst.
(2008). A64, 112-122
;
_diffrn_ambient_temperature 250.0
_diffrn_detector_area_resol_mean 16.1183
_diffrn_measured_fraction_theta_full 0.9943
_diffrn_measured_fraction_theta_max 0.9943
_diffrn_measurement_details
;
  1 omega   32.00   59.00   1.0000    1.0000
omega____ theta____ kappa____ phi______ frames
    -        0.0000 -178.0000 -120.0000 27

  2 omega   44.00   75.00   1.0000    1.0000
omega____ theta____ kappa____ phi______ frames
    -        0.0000 -178.0000 -180.0000 31

  3 omega   23.00  102.00   1.0000    4.0000
omega____ theta____ kappa____ phi______ frames
    -       54.7500   77.0000  -90.0000 79

  4 omega   89.00  117.00   1.0000    4.0000
omega____ theta____ kappa____ phi______ frames
    -       54.7500  125.0000    0.0000 28

  5 omega -145.00 -103.00   1.0000    4.0000
omega____ theta____ kappa____ phi______ frames
    -      -75.0000  -91.0000 -150.0000 42

  6 omega   37.00   62.00   1.0000    4.0000
omega____ theta____ kappa____ phi______ frames
    -      109.5000  -37.0000  150.0000 25

  7 omega   35.00   63.00   1.0000    4.0000
omega____ theta____ kappa____ phi______ frames
    -      109.5000  -25.0000 -120.0000 28

  8 omega   36.00   62.00   1.0000    4.0000
omega____ theta____ kappa____ phi______ frames
    -      109.5000  -25.0000 -180.0000 26

  9 omega   43.00   69.00   1.0000    4.0000
omega____ theta____ kappa____ phi______ frames
    -      109.5000  -37.0000  120.0000 26

 10 omega   35.00   60.00   1.0000    4.0000
omega____ theta____ kappa____ phi______ frames
    -      109.5000  -25.0000  -30.0000 25

 11 omega   43.00   69.00   1.0000    4.0000
omega____ theta____ kappa____ phi______ frames
    -      109.5000  -37.0000  -90.0000 26

 12 omega   49.00   81.00   1.0000    4.0000
omega____ theta____ kappa____ phi______ frames
    -      109.5000  -50.0000 -150.0000 32

 13 omega   60.00   86.00   1.0000    4.0000
omega____ theta____ kappa____ phi______ frames
    -      109.5000 -111.0000  150.0000 26

 14 omega   47.00   78.00   1.0000    4.0000
omega____ theta____ kappa____ phi______ frames
    -      109.5000   12.0000 -150.0000 31

 15 omega   45.00   73.00   1.0000    4.0000
omega____ theta____ kappa____ phi______ frames
    -      109.5000  -50.0000   90.0000 28

 16 omega   49.00   83.00   1.0000    4.0000
omega____ theta____ kappa____ phi______ frames
    -      109.5000  -50.0000  -60.0000 34

 17 omega  102.00  128.00   1.0000    4.0000
omega____ theta____ kappa____ phi______ frames
    -      109.5000   12.0000 -150.0000 26

 18 omega   38.00   68.00   1.0000    4.0000
omega____ theta____ kappa____ phi______ frames
    -      109.5000  -37.0000    0.0000 30

 19 omega  -70.00   29.00   1.0000    1.0000
omega____ theta____ kappa____ phi______ frames
    -        0.0000  -72.0000  -41.0000 99

 20 omega -113.00  -18.00   1.0000    4.0000
omega____ theta____ kappa____ phi______ frames
    -      -54.7500  125.0000   60.0000 95

 21 omega   26.00  125.00   1.0000    4.0000
omega____ theta____ kappa____ phi______ frames
    -       54.7500   72.0000   88.0000 99

 22 omega -146.00  -52.00   1.0000    4.0000
omega____ theta____ kappa____ phi______ frames
    -      -75.0000  -50.0000    0.0000 94

 23 omega -142.00  -51.00   1.0000    4.0000
omega____ theta____ kappa____ phi______ frames
    -      -75.0000  -63.0000 -150.0000 91

 24 omega   82.00  178.00   1.0000    4.0000
omega____ theta____ kappa____ phi______ frames
    -      109.5000   37.0000   60.0000 96

 25 omega   70.00  178.00   1.0000    4.0000
omega____ theta____ kappa____ phi______ frames
    -      109.5000   25.0000  -90.0000 108

 26 omega   37.00  149.00   1.0000    4.0000
omega____ theta____ kappa____ phi______ frames
    -      109.5000  -91.0000  -30.0000 112

 27 omega   35.00   72.00   1.0000    4.0000
omega____ theta____ kappa____ phi______ frames
    -      109.5000  -25.0000   30.0000 37

 28 omega   36.00   90.00   1.0000    4.0000
omega____ theta____ kappa____ phi______ frames
    -      109.5000 -111.0000 -120.0000 54

 29 omega  -25.00   44.00   1.0000    1.0000
omega____ theta____ kappa____ phi______ frames
    -        0.0000  -99.0000  150.0000 69

 30 omega   23.00  126.00   1.0000    4.0000
omega____ theta____ kappa____ phi______ frames
    -       54.7500   77.0000    0.0000 103

 31 omega   73.00  127.00   1.0000    4.0000
omega____ theta____ kappa____ phi______ frames
    -       54.7500  125.0000 -180.0000 54

 32 omega -146.00  -43.00   1.0000    4.0000
omega____ theta____ kappa____ phi______ frames
    -      -75.0000  -77.0000  150.0000 103

 33 omega -145.00  -46.00   1.0000    4.0000
omega____ theta____ kappa____ phi______ frames
    -      -75.0000  -72.0000  -41.0000 99

 34 omega   78.00  178.00   1.0000    4.0000
omega____ theta____ kappa____ phi______ frames
    -      109.5000   77.0000    0.0000 100

 35 omega   82.00  178.00   1.0000    4.0000
omega____ theta____ kappa____ phi______ frames
    -      109.5000   37.0000  120.0000 96

 36 omega   36.00   90.00   1.0000    4.0000
omega____ theta____ kappa____ phi______ frames
    -      109.5000 -111.0000 -180.0000 54

 37 omega   86.00  178.00   1.0000    4.0000
omega____ theta____ kappa____ phi______ frames
    -      109.5000   50.0000 -180.0000 92

 38 omega   82.00  178.00   1.0000    4.0000
omega____ theta____ kappa____ phi______ frames
    -      109.5000   37.0000  -30.0000 96

 39 omega  -32.00   71.00   1.0000    1.0000
omega____ theta____ kappa____ phi______ frames
    -        0.0000   77.0000  -90.0000 103

 40 omega  -76.00   14.00   1.0000    4.0000
omega____ theta____ kappa____ phi______ frames
    -      -54.7500   57.0000  -90.0000 90

 41 omega   23.00  126.00   1.0000    4.0000
omega____ theta____ kappa____ phi______ frames
    -       54.7500   77.0000 -180.0000 103

 42 omega -146.00  -43.00   1.0000    4.0000
omega____ theta____ kappa____ phi______ frames
    -      -75.0000  -77.0000   90.0000 103

 43 omega -146.00  -43.00   1.0000    4.0000
omega____ theta____ kappa____ phi______ frames
    -      -75.0000  -77.0000  -90.0000 103

 44 omega   86.00  178.00   1.0000    4.0000
omega____ theta____ kappa____ phi______ frames
    -      109.5000   50.0000  150.0000 92

 45 omega   85.00  177.00   1.0000    4.0000
omega____ theta____ kappa____ phi______ frames
    -      109.5000   63.0000  -90.0000 92

 46 omega   78.00  178.00   1.0000    4.0000
omega____ theta____ kappa____ phi______ frames
    -      109.5000   77.0000   60.0000 100

 47 omega   78.00  178.00   1.0000    4.0000
omega____ theta____ kappa____ phi______ frames
    -      109.5000   77.0000  -30.0000 100

 48 omega   36.00   90.00   1.0000    4.0000
omega____ theta____ kappa____ phi______ frames
    -      109.5000 -111.0000  -60.0000 54

 49 omega   32.00   78.00   1.0000    1.0000
omega____ theta____ kappa____ phi______ frames
    -        0.0000 -178.0000  -60.0000 46

 50 omega -126.00  -23.00   1.0000    4.0000
omega____ theta____ kappa____ phi______ frames
    -      -54.7500  -77.0000   30.0000 103

 51 omega   23.00  126.00   1.0000    4.0000
omega____ theta____ kappa____ phi______ frames
    -       54.7500   77.0000  120.0000 103

 52 omega -146.00  -43.00   1.0000    4.0000
omega____ theta____ kappa____ phi______ frames
    -      -75.0000  -77.0000    0.0000 103

 53 omega -148.00 -100.00   1.0000    4.0000
omega____ theta____ kappa____ phi______ frames
    -      -75.0000 -111.0000 -180.0000 48

 54 omega   78.00  178.00   1.0000    4.0000
omega____ theta____ kappa____ phi______ frames
    -      109.5000   77.0000 -150.0000 100

 55 omega   37.00  149.00   1.0000    4.0000
omega____ theta____ kappa____ phi______ frames
    -      109.5000  -91.0000   60.0000 112

 56 omega   78.00  178.00   1.0000    4.0000
omega____ theta____ kappa____ phi______ frames
    -      109.5000   77.0000 -120.0000 100

 57 omega   37.00  149.00   1.0000    4.0000
omega____ theta____ kappa____ phi______ frames
    -      109.5000  -91.0000 -180.0000 112

 58 omega   78.00  178.00   1.0000    4.0000
omega____ theta____ kappa____ phi______ frames
    -      109.5000   77.0000 -180.0000 100

 59 omega  -25.00   44.00   1.0000    1.0000
omega____ theta____ kappa____ phi______ frames
    -        0.0000  -99.0000    0.0000 69

 60 omega   23.00  126.00   1.0000    4.0000
omega____ theta____ kappa____ phi______ frames
    -       54.7500   77.0000  -60.0000 103

 61 omega   23.00  126.00   1.0000    4.0000
omega____ theta____ kappa____ phi______ frames
    -       54.7500   77.0000 -120.0000 103

 62 omega -146.00  -52.00   1.0000    4.0000
omega____ theta____ kappa____ phi______ frames
    -      -75.0000  -77.0000 -180.0000 94
;
_diffrn_measurement_device_type 'Xcalibur, Eos, Gemini ultra'
_diffrn_measurement_method '\w scans'
_diffrn_orient_matrix_UB_11 -0.0620332000
_diffrn_orient_matrix_UB_12 0.0717819000
_diffrn_orient_matrix_UB_13 0.1176660000
_diffrn_orient_matrix_UB_21 0.1260829000
_diffrn_orient_matrix_UB_22 0.0432990000
_diffrn_orient_matrix_UB_23 0.0512991000
_diffrn_orient_matrix_UB_31 -0.0088715000
_diffrn_orient_matrix_UB_32 0.1130586000
_diffrn_orient_matrix_UB_33 -0.0942213000
_diffrn_radiation_monochromator mirror
_diffrn_radiation_type 'Cu K\a'
_diffrn_radiation_wavelength 1.5418
_diffrn_reflns_av_R_equivalents 0.0185
_diffrn_reflns_av_unetI/netI 0.0042
_diffrn_reflns_limit_h_max 13
_diffrn_reflns_limit_h_min -13
_diffrn_reflns_limit_k_max 13
_diffrn_reflns_limit_k_min -12
_diffrn_reflns_limit_l_max 11
_diffrn_reflns_limit_l_min -11
_diffrn_reflns_number 22618
_diffrn_reflns_theta_full 70.33
_diffrn_reflns_theta_max 70.33
_diffrn_reflns_theta_min 6.11
_diffrn_source 'Enhance Ultra (Cu) X-ray Source'
_exptl_absorpt_coefficient_mu 1.632
_exptl_absorpt_correction_T_max 1.00000
_exptl_absorpt_correction_T_min 0.74846
_exptl_absorpt_correction_type multi-scan
_exptl_absorpt_process_details
;
CrysAlisPro, Agilent Technologies,
Version 1.171.36.28 (release 01-02-2013 CrysAlis171 .NET)
(compiled Feb  1 2013,16:14:44)
Empirical absorption correction using spherical harmonics,
 implemented in SCALE3 ABSPACK scaling algorithm.
;
_exptl_crystal_colour 'light yellow'
_exptl_crystal_colour_modifier light
_exptl_crystal_colour_primary yellow
_exptl_crystal_density_diffrn 0.947
_exptl_crystal_density_method 'not measured'
_exptl_crystal_description block
_exptl_crystal_F_000 334
_exptl_crystal_size_max 0.35
_exptl_crystal_size_mid 0.23
_exptl_crystal_size_min 0.17
_platon_squeeze_details
;
;
_refine_diff_density_max 0.671
_refine_diff_density_min -0.343
_refine_diff_density_rms 0.094
_refine_ls_extinction_method none
_refine_ls_goodness_of_fit_ref 1.312
_refine_ls_hydrogen_treatment mixed
_refine_ls_matrix_type full
_refine_ls_number_parameters 56
_refine_ls_number_reflns 698
_refine_ls_number_restraints 17
_refine_ls_restrained_S_all 1.302
_refine_ls_R_factor_all 0.0470
_refine_ls_R_factor_gt 0.0470
_refine_ls_shift/su_max 0.000
_refine_ls_shift/su_mean 0.000
_refine_ls_structure_factor_coef Fsqd
_refine_ls_weighting_details 'calc w=1/[\s^2^(Fo^2^)+(0.0822P)^2^+1.6929P] where P=(Fo^2^+2Fc^2^)/3'
_refine_ls_weighting_scheme calc
_refine_ls_wR_factor_gt 0.1619
_refine_ls_wR_factor_ref 0.1619
_reflns_number_gt 698
_reflns_number_total 698
_reflns_threshold_expression >2sigma(I)
_cod_data_source_file c4sc00497c2.cif
_cod_data_source_block NO2-DMOF_mesitylen
_cod_original_cell_volume 1158.719(15)
_cod_database_code 1516569
_chemical_oxdiff_formula 'C11 H9 N2 O6 Zn'
_reflns_odcompleteness_completeness 86.82
_reflns_odcompleteness_iscentric 1
_reflns_odcompleteness_theta 80.95
_olex2_refinement_description
;
1. Fixed Uiso
 At 1.2 times of:
  All C(H,H) groups
2. Restrained distances
 N1-C3
 1.47 with sigma of 0.01
 N1-O3 = N1-O2
 1.22 with sigma of 0.01
 O3-O2
 2.1 with sigma of 0.01
 N2-C4 \\sim N2-C5
 with sigma of 0.02
3. Uiso/Uaniso restraints and constraints
Uanis(C4) \\sim Ueq, Uanis(C5) \\sim Ueq: with sigma of 0.01 and sigma for terminal atoms of 0.005
Uiso(O3) = Uiso(O2)
4. Others
 Fixed Sof: C4(0.25) H4A(0.25) H4B(0.25) C3(0.5) N1(0.125) O3(0.125) C5(0.125)
 H5A(0.125) H5B(0.125) O2(0.125)
5.a Secondary CH2 refined with riding coordinates:
 C4(H4A,H4B), C5(H5A,H5B)
;

loop_
_space_group_symop_id
_space_group_symop_operation_xyz
1 'x, y, z'
2 '-y, x, z'
3 '-x, -y, z'
4 'y, -x, z'
5 'x, -y, -z'
6 '-x, y, -z'
7 'y, x, -z'
8 '-y, -x, -z'
9 '-x, -y, -z'
10 'y, -x, -z'
11 'x, y, -z'
12 '-y, x, -z'
13 '-x, y, z'
14 'x, -y, z'
15 '-y, -x, z'
16 'y, x, z'

loop_
_atom_site_label
_atom_site_type_symbol
_atom_site_fract_x
_atom_site_fract_y
_atom_site_fract_z
_atom_site_U_iso_or_equiv
_atom_site_adp_type
_atom_site_occupancy
_atom_site_symmetry_multiplicity
_atom_site_calc_flag
_atom_site_refinement_flags
_atom_site_disorder_group
Zn1 Zn 0.0000 0.0000 0.34614(9) 0.0211(4) Uani 1 8 d S .
C1 C 0.0000 0.2335(5) 0.5000 0.0318(13) Uani 1 4 d S .
O1 O 0.0000 0.1825(3) 0.3854(3) 0.0472(9) Uani 1 2 d S .
C2 C 0.0000 0.3722(6) 0.5000 0.0378(14) Uani 1 4 d S .
N2 N 0.0000 0.0000 0.1338(7) 0.0239(14) Uani 1 8 d SD .
C4 C 0.0320(11) 0.1250(10) 0.0785(11) 0.029(3) Uani 0.25 1 d PDU 2
H4A H 0.1121 0.1487 0.1120 0.035 Uiso 0.25 1 calc PR 2
H4B H -0.0269 0.1843 0.1120 0.035 Uiso 0.25 1 calc PR 2
C3 C -0.0384(8) 0.4376(6) 0.3857(6) 0.055(3) Uani 0.50 1 d PD .
N1 N -0.108(4) 0.375(5) 0.275(3) 0.138(18) Uiso 0.125 1 d PD .
O3 O -0.208(3) 0.324(4) 0.275(3) 0.126(10) Uiso 0.125 1 d PD .
C5 C 0.0907(9) 0.0907(9) 0.0787(17) 0.028(4) Uani 0.25 2 d SPDU 1
H5A H 0.1717 0.0703 0.1122 0.033 Uiso 0.125 1 calc PR 1
H5B H 0.0703 0.1717 0.1122 0.033 Uiso 0.125 1 calc PR 1
O2 O -0.063(3) 0.398(4) 0.162(4) 0.126(10) Uiso 0.125 1 d PD .

loop_
_atom_site_aniso_label
_atom_site_aniso_U_11
_atom_site_aniso_U_22
_atom_site_aniso_U_33
_atom_site_aniso_U_23
_atom_site_aniso_U_13
_atom_site_aniso_U_12
Zn1 0.0254(5) 0.0254(5) 0.0126(6) 0.000 0.000 0.000
C1 0.039(3) 0.024(3) 0.032(3) 0.000 0.000 0.000
O1 0.086(3) 0.0232(15) 0.0320(16) -0.0039(13) 0.000 0.000
C2 0.060(4) 0.025(3) 0.028(3) 0.000 0.000 0.000
N2 0.028(2) 0.028(2) 0.015(3) 0.000 0.000 0.000
C4 0.037(9) 0.029(5) 0.022(5) 0.000(4) 0.000(4) -0.004(4)
C3 0.102(9) 0.030(3) 0.033(3) -0.001(3) -0.022(4) -0.001(3)
C5 0.032(5) 0.032(5) 0.019(7) -0.001(4) -0.001(4) -0.013(7)

loop_
_atom_type_symbol
_atom_type_description
_atom_type_scat_dispersion_real
_atom_type_scat_dispersion_imag
_atom_type_scat_source
C C 0.0181 0.0091 'International Tables Vol C Tables 4.2.6.8 and 6.1.1.4'
H H 0.0000 0.0000 'International Tables Vol C Tables 4.2.6.8 and 6.1.1.4'
N N 0.0311 0.0180 'International Tables Vol C Tables 4.2.6.8 and 6.1.1.4'
O O 0.0492 0.0322 'International Tables Vol C Tables 4.2.6.8 and 6.1.1.4'
Zn Zn -1.5491 0.6778 'International Tables Vol C Tables 4.2.6.8 and 6.1.1.4'

loop_
_geom_angle_atom_site_label_1
_geom_angle_atom_site_label_2
_geom_angle_atom_site_label_3
_geom_angle
_geom_angle_site_symmetry_1
_geom_angle_site_symmetry_3
O1 Zn1 Zn1 79.24(10) 2 9_556
O1 Zn1 Zn1 79.24(10) 3 9_556
O1 Zn1 Zn1 79.24(10) 4 9_556
O1 Zn1 Zn1 79.24(10) . 9_556
O1 Zn1 O1 88.00(4) 4 .
O1 Zn1 O1 88.00(4) 3 2
O1 Zn1 O1 88.00(4) . 2
O1 Zn1 O1 158.5(2) 4 2
O1 Zn1 O1 158.5(2) . 3
O1 Zn1 O1 88.00(4) 4 3
O1 Zn1 N2 100.76(10) 2 .
O1 Zn1 N2 100.76(10) . .
O1 Zn1 N2 100.76(10) 3 .
O1 Zn1 N2 100.76(10) 4 .
N2 Zn1 Zn1 180.0 . 9_556
O1 C1 O1 126.5(6) . 11_556
O1 C1 C2 116.7(3) 11_556 .
O1 C1 C2 116.7(3) . .
C1 O1 Zn1 127.5(3) . .
C3 C2 C1 121.1(4) 13 .
C3 C2 C1 121.1(4) 11_556 .
C3 C2 C1 121.1(4) 6_556 .
C3 C2 C1 121.1(4) . .
C3 C2 C3 35.4(7) . 13
C3 C2 C3 106.3(7) . 11_556
C3 C2 C3 35.4(7) 6_556 11_556
C3 C2 C3 117.7(7) 13 11_556
C3 C2 C3 117.7(7) 6_556 .
C3 C2 C3 106.3(7) 6_556 13
C4 N2 C4 82.8(3) 16 13
C4 N2 C4 56.9(9) 2 13
C4 N2 C4 82.8(3) 15 13
C4 N2 C4 26.8(9) 16 4
C4 N2 C4 107.1(9) 3 16
C4 N2 C4 138.5(9) 15 16
C4 N2 C4 26.8(9) . 13
C4 N2 C4 56.9(9) 14 4
C4 N2 C4 82.8(3) . 4
C4 N2 C4 107.1(9) 4 13
C4 N2 C4 56.9(9) 15 3
C4 N2 C4 129.9(9) 3 13
C4 N2 C4 138.5(9) 14 13
C4 N2 C4 138.5(9) 2 4
C4 N2 C4 82.8(3) 3 4
C4 N2 C4 129.9(9) 15 4
C4 N2 C4 82.8(3) 15 14
C4 N2 C4 107.1(9) 14 2
C4 N2 C4 26.8(9) 15 2
C4 N2 C4 56.9(9) . 16
C4 N2 C4 82.8(3) 3 2
C4 N2 C4 82.8(3) 2 .
C4 N2 C4 129.9(9) 2 16
C4 N2 C4 82.8(3) 14 16
C4 N2 C4 129.9(9) 14 .
C4 N2 C4 26.8(9) 3 14
C4 N2 C4 107.1(9) 15 .
C4 N2 C4 138.5(9) 3 .
C5 N2 C4 128.8(6) 3 .
C5 N2 C4 128.8(6) . 3
C5 N2 C4 55.2(5) 2 .
C5 N2 C4 108.7(5) 4 .
C5 N2 C4 128.8(6) . 15
C5 N2 C4 28.6(4) 3 15
C5 N2 C4 55.2(5) 2 15
C5 N2 C4 108.7(5) 4 15
C5 N2 C4 108.7(5) . 2
C5 N2 C4 55.2(5) 3 2
C5 N2 C4 128.8(6) 4 2
C5 N2 C4 28.6(4) 2 2
C5 N2 C4 28.6(4) . 16
C5 N2 C4 128.8(6) 3 16
C5 N2 C4 28.6(4) . .
C5 N2 C4 28.6(4) 4 14
C5 N2 C4 128.8(6) 2 4
C5 N2 C4 28.6(4) 4 4
C5 N2 C4 128.8(6) 4 13
C5 N2 C4 28.6(4) 2 13
C5 N2 C4 55.2(5) 4 16
C5 N2 C4 108.7(5) 2 16
C5 N2 C4 55.2(5) . 4
C5 N2 C4 108.7(5) 3 4
C5 N2 C4 108.7(5) . 14
C5 N2 C4 55.2(5) 3 14
C5 N2 C4 128.8(6) 2 14
C5 N2 C4 28.6(4) 3 3
C5 N2 C4 108.7(5) 3 13
C5 N2 C4 55.2(5) . 13
C5 N2 C4 55.2(5) 4 3
C5 N2 C4 108.7(5) 2 3
C5 N2 C5 138.5(14) 2 4
C5 N2 C5 82.8(5) 3 4
C5 N2 C5 82.8(5) . 4
C5 N2 C5 82.8(5) 3 2
C5 N2 C5 82.8(5) . 2
C5 N2 C5 138.5(14) . 3
N2 C4 C4 110.7(5) . 11
C2 C3 N1 120(2) . .
C3 C3 C2 121.1(4) 14_565 .
C3 C3 N1 117(2) 14_565 .
O3 N1 C3 131(3) . .
O2 N1 C3 110(3) . .
O2 N1 O3 117.4(13) . .
N2 C5 C5 110.8(7) . 11

loop_
_geom_bond_atom_site_label_1
_geom_bond_atom_site_label_2
_geom_bond_distance
_geom_bond_site_symmetry_2
Zn1 Zn1 2.9775(18) 9_556
Zn1 O1 2.032(3) 3
Zn1 O1 2.032(3) .
Zn1 O1 2.032(3) 2
Zn1 O1 2.032(3) 4
Zn1 N2 2.055(6) .
C1 O1 1.242(4) 11_556
C1 O1 1.242(4) .
C1 C2 1.518(8) .
C2 C3 1.383(7) .
C2 C3 1.383(7) 6_556
C2 C3 1.383(7) 11_556
C2 C3 1.383(7) 13
N2 C4 1.510(10) 4
N2 C4 1.510(10) 13
N2 C4 1.510(10) 16
N2 C4 1.510(10) .
N2 C4 1.510(10) 3
N2 C4 1.510(10) 15
N2 C4 1.510(10) 2
N2 C4 1.510(10) 14
N2 C5 1.502(13) 2
N2 C5 1.502(13) 4
N2 C5 1.502(13) .
N2 C5 1.502(13) 3
C4 C4 1.52(2) 11
C3 C3 1.366(13) 14_565
C3 N1 1.484(10) .
N1 O3 1.230(10) .
N1 O2 1.227(10) .
C5 C5 1.52(3) 11

loop_
_platon_squeeze_void_nr
_platon_squeeze_void_average_x
_platon_squeeze_void_average_y
_platon_squeeze_void_average_z
_platon_squeeze_void_volume
_platon_squeeze_void_count_electrons
_platon_squeeze_void_content
1 0.500 0.500 -0.037 298 21 mesitylen
